data_7709697
loop_
_publ_author_name
'Hylland, Knut T.'
'Schmidtke, Inga L.'
'Wragg, David S.'
'Nova, Ainara'
'Tilset, Mats'

_publ_section_title
;
 Synthesis of substituted (N,C) and (N,C,C) Au(iii) complexes: the
 influence of sterics and electronics on cyclometalation reactions
;
_journal_name_full 'Dalton Transactions'
_journal_paper_doi 10.1039/D2DT00371F
_journal_year 2022
_chemical_formula_moiety 'C17 H12 Au F6 N O5'
_chemical_formula_sum 'C17 H12 Au F6 N O5'
_chemical_formula_weight 621.24
_space_group_crystal_system triclinic
_space_group_IT_number 2
_space_group_name_Hall '-P 1'
_space_group_name_H-M_alt 'P -1'
_atom_sites_solution_hydrogens geom
_audit_creation_date 2021-08-26
_audit_creation_method
;
Olex2 1.3
(compiled 2020.11.12 svn.r5f609507 for OlexSys, GUI svn.r6272)
;
_audit_update_record
;
2021-08-26 deposited with the CCDC.	2022-03-04 downloaded from the CCDC.
;
_cell_angle_alpha 81.490(2)
_cell_angle_beta 67.125(2)
_cell_angle_gamma 83.432(2)
_cell_formula_units_Z 2
_cell_length_a 9.2070(10)
_cell_length_b 9.8687(10)
_cell_length_c 11.0143(12)
_cell_measurement_reflns_used 9118
_cell_measurement_temperature 100.0
_cell_measurement_theta_max 30.66
_cell_measurement_theta_min 2.41
_cell_volume 910.14(17)
_computing_cell_refinement 'SAINT V8.40A (Bruker, 2019)'
_computing_data_reduction 'SAINT V8.40A (Bruker, 2019)'
_computing_molecular_graphics 'Olex2 1.3 (Dolomanov et al., 2009)'
_computing_publication_material 'Olex2 1.3 (Dolomanov et al., 2009)'
_computing_structure_refinement 'SHELXL 2018/3 (Sheldrick, 2015)'
_computing_structure_solution 'SHELXT 2014/5 (Sheldrick, 2014)'
_diffrn_ambient_temperature 100.0
_diffrn_detector 'Bruker Photon 100 area detector'
_diffrn_detector_area_resol_mean 10.42
_diffrn_detector_type 'CMOS area detector'
_diffrn_measured_fraction_theta_full 0.999
_diffrn_measured_fraction_theta_max 0.996
_diffrn_measurement_device 'three-circle diffractometer'
_diffrn_measurement_device_type 'Bruker D8 Venture'
_diffrn_measurement_method '\w and \f shutterless scans'
_diffrn_radiation_monochromator 'mirror optics'
_diffrn_radiation_probe x-ray
_diffrn_radiation_type MoK\a
_diffrn_radiation_wavelength 0.71073
_diffrn_reflns_av_R_equivalents 0.0490
_diffrn_reflns_av_unetI/netI 0.0297
_diffrn_reflns_Laue_measured_fraction_full 0.999
_diffrn_reflns_Laue_measured_fraction_max 0.996
_diffrn_reflns_limit_h_max 13
_diffrn_reflns_limit_h_min -13
_diffrn_reflns_limit_k_max 14
_diffrn_reflns_limit_k_min -14
_diffrn_reflns_limit_l_max 15
_diffrn_reflns_limit_l_min -15
_diffrn_reflns_number 41502
_diffrn_reflns_point_group_measured_fraction_full 0.999
_diffrn_reflns_point_group_measured_fraction_max 0.996
_diffrn_reflns_theta_full 25.242
_diffrn_reflns_theta_max 30.656
_diffrn_reflns_theta_min 2.020
_diffrn_source 'microfocus sealed X-ray tube'
_diffrn_source_current 1.0
_diffrn_source_power 0.05
_diffrn_source_type 'Incoatec I\ms'
_diffrn_source_voltage 50.0
_diffrn_standards_number 0
_exptl_absorpt_coefficient_mu 8.173
_exptl_absorpt_correction_T_max 0.7461
_exptl_absorpt_correction_T_min 0.2736
_exptl_absorpt_correction_type multi-scan
_exptl_absorpt_process_details
;
SADABS-2016/2 (Bruker,2016/2) was used for absorption correction.
wR2(int) was 0.1210 before and 0.0621 after correction.
The Ratio of minimum to maximum transmission is 0.3667.
The \l/2 correction factor is Not present.
;
_exptl_crystal_colour 'clear yellow'
_exptl_crystal_colour_lustre clear
_exptl_crystal_colour_primary yellow
_exptl_crystal_density_diffrn 2.267
_exptl_crystal_description plate
_exptl_crystal_F_000 588
_exptl_crystal_size_max 0.71
_exptl_crystal_size_mid 0.35
_exptl_crystal_size_min 0.16
_refine_diff_density_max 1.402
_refine_diff_density_min -1.284
_refine_diff_density_rms 0.128
_refine_ls_extinction_method none
_refine_ls_goodness_of_fit_ref 1.044
_refine_ls_hydrogen_treatment constr
_refine_ls_matrix_type full
_refine_ls_number_parameters 273
_refine_ls_number_reflns 5610
_refine_ls_number_restraints 0
_refine_ls_restrained_S_all 1.044
_refine_ls_R_factor_all 0.0232
_refine_ls_R_factor_gt 0.0194
_refine_ls_shift/su_max 0.003
_refine_ls_shift/su_mean 0.000
_refine_ls_structure_factor_coef Fsqd
_refine_ls_weighting_details 'w=1/[\s^2^(Fo^2^)+(0.0172P)^2^+0.6464P] where P=(Fo^2^+2Fc^2^)/3'
_refine_ls_weighting_scheme calc
_refine_ls_wR_factor_gt 0.0412
_refine_ls_wR_factor_ref 0.0422
_reflns_Friedel_coverage 0.000
_reflns_number_gt 5215
_reflns_number_total 5610
_reflns_threshold_expression 'I > 2\s(I)'
_cod_data_source_file d2dt00371f2.cif
_cod_data_source_block mo_il_155shorter_0m_a
_cod_database_code 7709697
_shelx_shelxl_version_number 2018/3
_shelx_space_group_comment
;
The symmetry employed for this shelxl refinement is uniquely defined
by the following loop, which should always be used as a source of
symmetry information in preference to the above space-group names.
They are only intended as comments.
;
_shelx_estimated_absorpt_t_max 0.355
_shelx_estimated_absorpt_t_min 0.068
_olex2_refinement_description
;
1. Fixed Uiso
 At 1.2 times of:
  All C(H) groups
 At 1.5 times of:
  All C(H,H,H) groups
2.a Aromatic/amide H refined with riding coordinates:
 C8(H8), C10(H10), C7(H7), C1(H1), C3(H3), C2(H2)
2.b Idealised Me refined as rotating group:
 C13(H13A,H13B,H13C), C12(H12A,H12B,H12C)
;
_olex2_date_sample_data_collection 2021-08-25
_olex2_date_sample_submission 2021-08-25
_olex2_exptl_crystal_mounting_method 'Frozen on a Mitegen cryoloop using Paretone oil.'
_olex2_submission_special_instructions 'No special instructions were received'

loop_
_space_group_symop_operation_xyz
'x, y, z'
'-x, -y, -z'

loop_
_atom_site_label
_atom_site_type_symbol
_atom_site_fract_x
_atom_site_fract_y
_atom_site_fract_z
_atom_site_U_iso_or_equiv
_atom_site_adp_type
_atom_site_occupancy
_atom_site_site_symmetry_order
_atom_site_calc_flag
_atom_site_refinement_flags_posn
_atom_site_refinement_flags_adp
_atom_site_refinement_flags_occupancy
_atom_site_disorder_assembly
_atom_site_disorder_group
Au1 Au 0.52836(2) 0.54821(2) 0.79016(2) 0.01045(3) Uani 1 1 d . . . . .
O2 O 0.6987(2) 0.67991(17) 0.73603(18) 0.0163(3) Uani 1 1 d . . . . .
F1 F 0.9146(2) 0.84717(18) 0.53420(17) 0.0313(4) Uani 1 1 d . . . . .
F2 F 0.7773(2) 1.02253(16) 0.62603(19) 0.0332(4) Uani 1 1 d . . . . .
F3 F 0.8864(2) 0.87351(18) 0.73258(18) 0.0337(4) Uani 1 1 d . . . . .
F5 F 0.1775(2) 0.92652(18) 1.08049(19) 0.0359(4) Uani 1 1 d . . . . .
O1 O 0.3273(2) 0.14412(18) 0.65817(18) 0.0192(4) Uani 1 1 d . . . . .
F6 F 0.2138(3) 0.75260(18) 1.20825(16) 0.0380(5) Uani 1 1 d . . . . .
O4 O 0.4258(2) 0.64036(17) 0.96903(17) 0.0158(3) Uani 1 1 d . . . . .
F4 F 0.4084(2) 0.8691(2) 1.0805(2) 0.0418(5) Uani 1 1 d . . . . .
O5 O 0.2173(2) 0.7375(2) 0.92107(18) 0.0219(4) Uani 1 1 d . . . . .
O3 O 0.5403(2) 0.8589(2) 0.6988(2) 0.0314(5) Uani 1 1 d . . . . .
N1 N 0.3780(2) 0.4014(2) 0.8329(2) 0.0125(4) Uani 1 1 d . . . . .
C11 C 0.6259(3) 0.4627(2) 0.6211(2) 0.0127(4) Uani 1 1 d . . . . .
C14 C 0.6636(3) 0.8066(3) 0.7002(2) 0.0168(5) Uani 1 1 d . . . . .
C8 C 0.7304(3) 0.3383(3) 0.3920(2) 0.0172(5) Uani 1 1 d . . . . .
H8 H 0.766557 0.295373 0.312792 0.021 Uiso 1 1 calc R U . . .
C10 C 0.7601(3) 0.5072(2) 0.5163(2) 0.0145(4) Uani 1 1 d . . . . .
H10 H 0.815279 0.579282 0.523635 0.017 Uiso 1 1 calc R U . . .
C7 C 0.5969(3) 0.2939(2) 0.4974(2) 0.0154(5) Uani 1 1 d . . . . .
H7 H 0.542438 0.221304 0.489961 0.019 Uiso 1 1 calc R U . . .
C6 C 0.5415(3) 0.3562(2) 0.6154(2) 0.0124(4) Uani 1 1 d . . . . .
C1 C 0.2608(3) 0.3829(3) 0.9526(2) 0.0164(5) Uani 1 1 d . . . . .
H1 H 0.248849 0.439777 1.018675 0.020 Uiso 1 1 calc R U . . .
C3 C 0.1773(3) 0.1984(3) 0.8825(3) 0.0178(5) Uani 1 1 d . . . . .
H3 H 0.106711 0.128356 0.900192 0.021 Uiso 1 1 calc R U . . .
C9 C 0.8132(3) 0.4445(2) 0.3994(2) 0.0151(4) Uani 1 1 d . . . . .
C13 C 0.2322(3) 0.0288(3) 0.6837(3) 0.0225(5) Uani 1 1 d . . . . .
H13A H 0.268949 -0.020109 0.604859 0.034 Uiso 1 1 calc R U . . .
H13B H 0.121472 0.061730 0.705006 0.034 Uiso 1 1 calc R U . . .
H13C H 0.241513 -0.033535 0.758702 0.034 Uiso 1 1 calc R U . . .
C16 C 0.3059(3) 0.7257(2) 0.9800(2) 0.0143(4) Uani 1 1 d . . . . .
C4 C 0.3003(3) 0.2177(2) 0.7592(2) 0.0142(4) Uani 1 1 d . . . . .
C2 C 0.1581(3) 0.2816(3) 0.9795(3) 0.0188(5) Uani 1 1 d . . . . .
H2 H 0.074659 0.268644 1.063828 0.023 Uiso 1 1 calc R U . . .
C5 C 0.4042(3) 0.3216(2) 0.7346(2) 0.0126(4) Uani 1 1 d . . . . .
C15 C 0.8120(3) 0.8893(3) 0.6483(3) 0.0209(5) Uani 1 1 d . . . . .
C12 C 0.9577(3) 0.4921(3) 0.2831(3) 0.0211(5) Uani 1 1 d . . . . .
H12A H 1.047053 0.425384 0.276863 0.032 Uiso 1 1 calc R U . . .
H12B H 0.982818 0.581644 0.295602 0.032 Uiso 1 1 calc R U . . .
H12C H 0.937229 0.500270 0.201360 0.032 Uiso 1 1 calc R U . . .
C17 C 0.2770(3) 0.8205(2) 1.0876(3) 0.0181(5) Uani 1 1 d . . . . .

loop_
_atom_site_aniso_label
_atom_site_aniso_U_11
_atom_site_aniso_U_22
_atom_site_aniso_U_33
_atom_site_aniso_U_23
_atom_site_aniso_U_13
_atom_site_aniso_U_12
Au1 0.00842(4) 0.01097(4) 0.01159(5) -0.00307(3) -0.00275(3) -0.00052(3)
O2 0.0115(8) 0.0136(8) 0.0235(9) -0.0021(7) -0.0056(7) -0.0032(6)
F1 0.0232(9) 0.0366(10) 0.0263(9) -0.0040(7) 0.0014(7) -0.0096(7)
F2 0.0407(11) 0.0150(8) 0.0430(11) 0.0034(7) -0.0149(9) -0.0103(7)
F3 0.0390(11) 0.0367(10) 0.0366(10) 0.0058(8) -0.0250(9) -0.0209(8)
F5 0.0449(11) 0.0233(9) 0.0447(11) -0.0165(8) -0.0236(9) 0.0183(8)
O1 0.0232(10) 0.0145(8) 0.0214(9) -0.0043(7) -0.0081(8) -0.0058(7)
F6 0.0645(14) 0.0273(9) 0.0141(8) -0.0052(7) -0.0048(9) -0.0035(9)
O4 0.0160(8) 0.0166(8) 0.0153(8) -0.0066(7) -0.0055(7) 0.0024(7)
F4 0.0255(9) 0.0463(11) 0.0592(13) -0.0332(10) -0.0110(9) -0.0074(8)
O5 0.0160(9) 0.0315(10) 0.0194(9) -0.0088(8) -0.0071(8) 0.0036(8)
O3 0.0208(10) 0.0213(10) 0.0516(14) 0.0034(9) -0.0161(10) -0.0008(8)
N1 0.0108(9) 0.0135(9) 0.0129(9) -0.0004(7) -0.0040(8) -0.0019(7)
C11 0.0111(10) 0.0126(10) 0.0133(11) -0.0040(8) -0.0036(9) 0.0028(8)
C14 0.0175(12) 0.0164(11) 0.0166(12) -0.0037(9) -0.0052(10) -0.0035(9)
C8 0.0171(12) 0.0190(12) 0.0137(11) -0.0056(9) -0.0044(10) 0.0057(9)
C10 0.0101(11) 0.0140(10) 0.0186(12) -0.0017(9) -0.0047(9) -0.0006(8)
C7 0.0147(11) 0.0156(11) 0.0162(12) -0.0049(9) -0.0058(10) 0.0021(9)
C6 0.0101(10) 0.0126(10) 0.0149(11) -0.0021(8) -0.0053(9) 0.0011(8)
C1 0.0140(11) 0.0210(12) 0.0126(11) -0.0018(9) -0.0030(9) -0.0028(9)
C3 0.0179(12) 0.0156(11) 0.0202(12) 0.0031(9) -0.0079(10) -0.0061(9)
C9 0.0100(10) 0.0189(11) 0.0127(11) -0.0019(9) -0.0017(9) 0.0048(9)
C13 0.0262(14) 0.0146(11) 0.0317(15) -0.0045(10) -0.0148(12) -0.0050(10)
C16 0.0119(11) 0.0159(11) 0.0133(11) -0.0031(9) -0.0018(9) -0.0020(9)
C4 0.0157(11) 0.0132(10) 0.0155(11) -0.0002(8) -0.0079(9) -0.0025(9)
C2 0.0158(12) 0.0243(13) 0.0147(12) 0.0013(10) -0.0037(10) -0.0063(10)
C5 0.0131(11) 0.0118(10) 0.0131(11) -0.0014(8) -0.0055(9) 0.0001(8)
C15 0.0236(13) 0.0191(12) 0.0224(13) -0.0008(10) -0.0105(11) -0.0063(10)
C12 0.0153(12) 0.0253(13) 0.0168(12) -0.0019(10) -0.0009(10) 0.0029(10)
C17 0.0194(12) 0.0145(11) 0.0200(12) -0.0049(9) -0.0064(10) 0.0005(9)

loop_
_atom_type_symbol
_atom_type_description
_atom_type_scat_dispersion_real
_atom_type_scat_dispersion_imag
_atom_type_scat_source
C C 0.0033 0.0016 'International Tables Vol C Tables 4.2.6.8 and 6.1.1.4'
H H 0.0000 0.0000 'International Tables Vol C Tables 4.2.6.8 and 6.1.1.4'
Au Au -2.0133 8.8022 'International Tables Vol C Tables 4.2.6.8 and 6.1.1.4'
F F 0.0171 0.0103 'International Tables Vol C Tables 4.2.6.8 and 6.1.1.4'
N N 0.0061 0.0033 'International Tables Vol C Tables 4.2.6.8 and 6.1.1.4'
O O 0.0106 0.0060 'International Tables Vol C Tables 4.2.6.8 and 6.1.1.4'

loop_
_geom_angle_atom_site_label_1
_geom_angle_atom_site_label_2
_geom_angle_atom_site_label_3
_geom_angle
_geom_angle_site_symmetry_1
_geom_angle_site_symmetry_3
_geom_angle_publ_flag
O2 Au1 O4 86.39(7) . . ?
N1 Au1 O2 173.40(7) . . ?
N1 Au1 O4 99.00(8) . . ?
C11 Au1 O2 93.19(8) . . ?
C11 Au1 O4 179.55(8) . . ?
C11 Au1 N1 81.43(9) . . ?
C14 O2 Au1 116.94(15) . . ?
C4 O1 C13 117.6(2) . . ?
C16 O4 Au1 116.43(15) . . ?
C1 N1 Au1 121.09(16) . . ?
C1 N1 C5 123.1(2) . . ?
C5 N1 Au1 115.83(16) . . ?
C10 C11 Au1 123.92(18) . . ?
C10 C11 C6 122.6(2) . . ?
C6 C11 Au1 113.45(17) . . ?
O2 C14 C15 109.9(2) . . ?
O3 C14 O2 129.1(2) . . ?
O3 C14 C15 120.9(2) . . ?
C7 C8 H8 119.3 . . ?
C7 C8 C9 121.5(2) . . ?
C9 C8 H8 119.3 . . ?
C11 C10 H10 120.5 . . ?
C11 C10 C9 119.0(2) . . ?
C9 C10 H10 120.5 . . ?
C8 C7 H7 120.0 . . ?
C8 C7 C6 120.1(2) . . ?
C6 C7 H7 120.0 . . ?
C11 C6 C7 117.6(2) . . ?
C11 C6 C5 115.5(2) . . ?
C7 C6 C5 126.9(2) . . ?
N1 C1 H1 120.0 . . ?
N1 C1 C2 120.0(2) . . ?
C2 C1 H1 120.0 . . ?
C4 C3 H3 120.1 . . ?
C2 C3 H3 120.1 . . ?
C2 C3 C4 119.9(2) . . ?
C8 C9 C10 119.2(2) . . ?
C8 C9 C12 120.7(2) . . ?
C10 C9 C12 120.1(2) . . ?
O1 C13 H13A 109.5 . . ?
O1 C13 H13B 109.5 . . ?
O1 C13 H13C 109.5 . . ?
H13A C13 H13B 109.5 . . ?
H13A C13 H13C 109.5 . . ?
H13B C13 H13C 109.5 . . ?
O4 C16 C17 111.4(2) . . ?
O5 C16 O4 129.3(2) . . ?
O5 C16 C17 119.2(2) . . ?
O1 C4 C3 124.4(2) . . ?
O1 C4 C5 116.2(2) . . ?
C3 C4 C5 119.4(2) . . ?
C1 C2 C3 119.5(2) . . ?
C1 C2 H2 120.2 . . ?
C3 C2 H2 120.2 . . ?
N1 C5 C6 113.7(2) . . ?
N1 C5 C4 118.0(2) . . ?
C4 C5 C6 128.3(2) . . ?
F1 C15 C14 109.9(2) . . ?
F2 C15 F1 107.9(2) . . ?
F2 C15 F3 107.7(2) . . ?
F2 C15 C14 111.6(2) . . ?
F3 C15 F1 107.1(2) . . ?
F3 C15 C14 112.4(2) . . ?
C9 C12 H12A 109.5 . . ?
C9 C12 H12B 109.5 . . ?
C9 C12 H12C 109.5 . . ?
H12A C12 H12B 109.5 . . ?
H12A C12 H12C 109.5 . . ?
H12B C12 H12C 109.5 . . ?
F5 C17 F6 106.9(2) . . ?
F5 C17 C16 111.8(2) . . ?
F6 C17 C16 110.6(2) . . ?
F4 C17 F5 107.7(2) . . ?
F4 C17 F6 106.7(2) . . ?
F4 C17 C16 112.8(2) . . ?

loop_
_geom_bond_atom_site_label_1
_geom_bond_atom_site_label_2
_geom_bond_distance
_geom_bond_site_symmetry_2
_geom_bond_publ_flag
Au1 O2 2.0032(16) . ?
Au1 O4 2.1183(17) . ?
Au1 N1 1.9974(19) . ?
Au1 C11 1.994(2) . ?
O2 C14 1.297(3) . ?
F1 C15 1.337(3) . ?
F2 C15 1.327(3) . ?
F3 C15 1.335(3) . ?
F5 C17 1.324(3) . ?
O1 C13 1.443(3) . ?
O1 C4 1.346(3) . ?
F6 C17 1.334(3) . ?
O4 C16 1.287(3) . ?
F4 C17 1.322(3) . ?
O5 C16 1.212(3) . ?
O3 C14 1.197(3) . ?
N1 C1 1.342(3) . ?
N1 C5 1.362(3) . ?
C11 C10 1.384(3) . ?
C11 C6 1.399(3) . ?
C14 C15 1.539(3) . ?
C8 H8 0.9500 . ?
C8 C7 1.384(4) . ?
C8 C9 1.393(4) . ?
C10 H10 0.9500 . ?
C10 C9 1.399(3) . ?
C7 H7 0.9500 . ?
C7 C6 1.406(3) . ?
C6 C5 1.454(3) . ?
C1 H1 0.9500 . ?
C1 C2 1.376(3) . ?
C3 H3 0.9500 . ?
C3 C4 1.393(4) . ?
C3 C2 1.387(4) . ?
C9 C12 1.507(3) . ?
C13 H13A 0.9800 . ?
C13 H13B 0.9800 . ?
C13 H13C 0.9800 . ?
C16 C17 1.541(3) . ?
C4 C5 1.407(3) . ?
C2 H2 0.9500 . ?
C12 H12A 0.9800 . ?
C12 H12B 0.9800 . ?
C12 H12C 0.9800 . ?

loop_
_geom_torsion_atom_site_label_1
_geom_torsion_atom_site_label_2
_geom_torsion_atom_site_label_3
_geom_torsion_atom_site_label_4
_geom_torsion
_geom_torsion_site_symmetry_1
_geom_torsion_site_symmetry_2
_geom_torsion_site_symmetry_3
_geom_torsion_site_symmetry_4
_geom_torsion_publ_flag
Au1 O2 C14 O3 2.9(4) . . . . ?
Au1 O2 C14 C15 -174.09(15) . . . . ?
Au1 O4 C16 O5 20.7(3) . . . . ?
Au1 O4 C16 C17 -160.76(15) . . . . ?
Au1 N1 C1 C2 179.61(18) . . . . ?
Au1 N1 C5 C6 1.5(2) . . . . ?
Au1 N1 C5 C4 -179.23(16) . . . . ?
Au1 C11 C10 C9 -176.45(17) . . . . ?
Au1 C11 C6 C7 176.95(17) . . . . ?
Au1 C11 C6 C5 -3.1(3) . . . . ?
O2 C14 C15 F1 68.0(3) . . . . ?
O2 C14 C15 F2 -172.3(2) . . . . ?
O2 C14 C15 F3 -51.2(3) . . . . ?
O1 C4 C5 N1 178.0(2) . . . . ?
O1 C4 C5 C6 -2.8(4) . . . . ?
O4 C16 C17 F5 166.4(2) . . . . ?
O4 C16 C17 F6 -74.6(3) . . . . ?
O4 C16 C17 F4 44.8(3) . . . . ?
O5 C16 C17 F5 -14.9(3) . . . . ?
O5 C16 C17 F6 104.1(3) . . . . ?
O5 C16 C17 F4 -136.5(2) . . . . ?
O3 C14 C15 F1 -109.3(3) . . . . ?
O3 C14 C15 F2 10.4(4) . . . . ?
O3 C14 C15 F3 131.6(3) . . . . ?
N1 C1 C2 C3 0.4(4) . . . . ?
C11 C10 C9 C8 -0.5(3) . . . . ?
C11 C10 C9 C12 179.2(2) . . . . ?
C11 C6 C5 N1 1.1(3) . . . . ?
C11 C6 C5 C4 -178.1(2) . . . . ?
C8 C7 C6 C11 0.1(3) . . . . ?
C8 C7 C6 C5 -179.8(2) . . . . ?
C10 C11 C6 C7 -0.4(3) . . . . ?
C10 C11 C6 C5 179.5(2) . . . . ?
C7 C8 C9 C10 0.2(4) . . . . ?
C7 C8 C9 C12 -179.5(2) . . . . ?
C7 C6 C5 N1 -179.0(2) . . . . ?
C7 C6 C5 C4 1.8(4) . . . . ?
C6 C11 C10 C9 0.6(3) . . . . ?
C1 N1 C5 C6 -177.5(2) . . . . ?
C1 N1 C5 C4 1.8(3) . . . . ?
C3 C4 C5 N1 -1.1(3) . . . . ?
C3 C4 C5 C6 178.0(2) . . . . ?
C9 C8 C7 C6 0.0(4) . . . . ?
C13 O1 C4 C3 -6.5(3) . . . . ?
C13 O1 C4 C5 174.5(2) . . . . ?
C4 C3 C2 C1 0.2(4) . . . . ?
C2 C3 C4 O1 -178.9(2) . . . . ?
C2 C3 C4 C5 0.2(4) . . . . ?
C5 N1 C1 C2 -1.5(4) . . . . ?
